data_7102629
loop_
_publ_author_name
'Constable, Edwin C'
'Housecroft, Catherine E'
'Neuburger, Markus'
'Reymann, Sebastien'
'Schaffner, Sylvia'

_publ_section_title
;
 Self-assembly of a novel pentanuclear centred-tetrahedral silver
 species.
;
_journal_issue 9
_journal_name_full 'Chemical communications (Cambridge, England)'
_journal_page_first 1056
_journal_page_last 1057
_journal_paper_doi 10.1039/b402376e
_journal_year 2004
_chemical_compound_source ?
_chemical_formula_moiety ' C78 H89.50 Ag5 B5 F20 N19.50 O1 Si4 '
_chemical_formula_sum 'C78 H89.5 Ag5 B5 F20 N19.5 O Si4'
_chemical_formula_weight 2401.90
_chemical_melting_point ?
_chemical_name_systematic ?
_space_group_IT_number 14
_symmetry_cell_setting monoclinic
_symmetry_space_group_name_Hall '-P 2yn'
_symmetry_space_group_name_H-M 'P 1 21/n 1'
_atom_sites_solution_hydrogens geom
_atom_sites_solution_primary direct
_audit_creation_date 04-12-02
_audit_creation_method CRYSTALS_ver_12-03-99
_cell_angle_alpha 90
_cell_angle_beta 106.6790(7)
_cell_angle_gamma 90
_cell_formula_units_Z 4
_cell_length_a 25.1896(3)
_cell_length_b 15.2357(2)
_cell_length_c 27.9532(3)
_cell_measurement_reflns_used 22689
_cell_measurement_temperature 173
_cell_measurement_theta_max 27
_cell_measurement_theta_min 3
_cell_volume 10276.6
_computing_cell_refinement
;
Denzo/Scalepack (Otwinowski & Minor, 1996)
;
_computing_data_collection
;
COLLECT (Nonius BV, 1997)
;
_computing_data_reduction
;
Denzo/Scalepack (Otwinowski & Minor, 1996)
;
_computing_molecular_graphics
;
CAMERON (Watkin et al 1996)
;
_computing_publication_material
;
CRYSTALS (Watkin et al 2001)
;
_computing_structure_refinement
;
CRYSTALS (Watkin et al 2001)
;
_computing_structure_solution
;
SIR92 (Altomare et al, 1994)
;
_diffrn_ambient_temperature 173
_diffrn_measured_fraction_theta_max 0.986
_diffrn_measurement_device_type
;
Enraf Nonius Kappa CCD
;
_diffrn_measurement_method '\f & \w scans'
_diffrn_radiation_monochromator graphite
_diffrn_radiation_type 'Mo K\a'
_diffrn_radiation_wavelength 0.71073
_diffrn_reflns_av_R_equivalents 0.02
_diffrn_reflns_limit_h_max 32
_diffrn_reflns_limit_h_min -32
_diffrn_reflns_limit_k_max 19
_diffrn_reflns_limit_k_min -19
_diffrn_reflns_limit_l_max 36
_diffrn_reflns_limit_l_min -36
_diffrn_reflns_number 43740
_diffrn_reflns_theta_max 27.44
_diffrn_reflns_theta_min 5.00
_diffrn_standards_decay_% 0.00
_diffrn_standards_interval_count 0
_diffrn_standards_interval_time 0
_diffrn_standards_number 0
_exptl_absorpt_coefficient_mu 1.069
_exptl_absorpt_correction_T_max 0.84
_exptl_absorpt_correction_T_min 0.82
_exptl_absorpt_correction_type multi-scan
_exptl_crystal_colour ' yellow '
_exptl_crystal_density_diffrn 1.552
_exptl_crystal_density_meas ?
_exptl_crystal_description ' block '
_exptl_crystal_F_000 4773.353
_exptl_crystal_size_max 0.20
_exptl_crystal_size_mid 0.18
_exptl_crystal_size_min 0.16
_refine_diff_density_max 1.27
_refine_diff_density_min -0.76
_refine_ls_extinction_method None
_refine_ls_goodness_of_fit_ref 1.0127
_refine_ls_hydrogen_treatment noref
_refine_ls_matrix_type full
_refine_ls_number_parameters 1315
_refine_ls_number_reflns 12698
_refine_ls_R_factor_gt 0.0496
_refine_ls_shift/su_max 0.021883
_refine_ls_structure_factor_coef F
_refine_ls_weighting_details
;
Chebychev polynomial with 5 parameters, Carruthers & Watkin , 1979,
1.12    0.585     1.14    0.118    0.338
;
_refine_ls_weighting_scheme calc
_refine_ls_wR_factor_ref 0.0510
_reflns_limit_h_max 31
_reflns_limit_h_min -32
_reflns_limit_k_max 19
_reflns_limit_k_min 0
_reflns_limit_l_max 36
_reflns_limit_l_min 0
_reflns_number_gt 12698
_reflns_number_total 23151
_reflns_threshold_expression >3.00\s(I)
_cod_data_source_file b402376e.txt
_cod_data_source_block sr1218n
_cod_depositor_comments
;
 Updating _atom_site_label, _atom_site_type_symbol and _atom_type_symbol
 data values to establish relationships between rows in different loops.

 Antanas Vaitkus,
 2018-03-23

The following automatic conversions were performed:
'_symmetry_cell_setting' value 'Monoclinic ' changed to 'monoclinic'
according to '/home/saulius/struct/CIF-dictionaries/cif_core.dic'
dictionary named 'cif_core.dic' version 2.4.1 from 2010-06-29.

Automatic conversion script
Id: cif_fix_enum 1527 2010-12-29 10:47:43Z saulius 

The following automatic conversions were performed:

'_chemical_melting_point' value 'not measured' was changed to '?' -
the value is undefined or not given.

Automatic conversion script
Id: cif_fix_values 1646 2011-03-28 12:23:43Z adriana 
;
_cod_original_sg_symbol_H-M 'P 1 21/n 1 '
_cod_original_formula_sum ' C78 H89.50 Ag5 B5 F20 N19.50 O1 Si4 '
_cod_database_code 7102629

loop_
_symmetry_equiv_pos_as_xyz
x,y,z
-x,-y,-z
-x+1/2,y+1/2,-z+1/2
x+1/2,-y+1/2,z+1/2

loop_
_atom_site_label
_atom_site_type_symbol
_atom_site_fract_x
_atom_site_fract_y
_atom_site_fract_z
_atom_site_U_iso_or_equiv
_atom_site_occupancy
_atom_site_adp_type
Ag1 Ag 0.403511(19) 0.10167(3) 0.821397(16) 0.0492 1.0000 Uani
Ag2 Ag 0.40317(2) 0.13110(3) 0.625537(16) 0.0492 1.0000 Uani
Ag3 Ag 0.618354(18) 0.13030(3) 0.783730(14) 0.0456 1.0000 Uani
Ag4 Ag 0.520859(19) -0.18024(3) 0.744324(16) 0.0484 1.0000 Uani
Ag5 Ag 0.486749(16) 0.04591(3) 0.743203(14) 0.0402 1.0000 Uani
N1 N 0.48485(19) 0.1581(3) 0.85619(15) 0.0429 1.0000 Uani
N2 N 0.45569(18) 0.1916(3) 0.74666(14) 0.0383 1.0000 Uani
N3 N 0.41992(19) 0.2137(3) 0.70236(15) 0.0433 1.0000 Uani
N4 N 0.3564(3) 0.2564(4) 0.60927(19) 0.0799 1.0000 Uani
N5 N 0.42402(19) -0.0047(3) 0.61495(15) 0.0421 1.0000 Uani
N6 N 0.39388(18) 0.0020(3) 0.71199(15) 0.0427 1.0000 Uani
N7 N 0.36484(18) 0.0315(3) 0.74246(16) 0.0417 1.0000 Uani
N8 N 0.3155(2) 0.0653(3) 0.81471(16) 0.0467 1.0000 Uani
N9 N 0.68148(18) 0.1177(3) 0.86233(16) 0.0435 1.0000 Uani
N10 N 0.58984(17) 0.0175(3) 0.83171(14) 0.0389 1.0000 Uani
N11 N 0.53973(17) -0.0218(3) 0.81769(14) 0.0358 1.0000 Uani
N12 N 0.45916(18) -0.1668(3) 0.78517(14) 0.0384 1.0000 Uani
N13 N 0.5759(2) -0.2534(3) 0.70524(19) 0.0536 1.0000 Uani
N14 N 0.56500(18) -0.0757(3) 0.70525(16) 0.0418 1.0000 Uani
N15 N 0.55107(18) 0.0085(3) 0.69997(15) 0.0391 1.0000 Uani
N16 N 0.57269(18) 0.1987(3) 0.71397(15) 0.0409 1.0000 Uani
N17 N 0.6195(4) -0.2183(7) 0.8215(3) 0.1221 1.0000 Uani
N18 N 0.6926(3) 0.0275(5) 0.7634(2) 0.0765 1.0000 Uani
C1 C 0.5157(3) 0.1321(4) 0.90166(19) 0.0526 1.0000 Uani
C2 C 0.5679(3) 0.1662(4) 0.9239(2) 0.0610 1.0000 Uani
C3 C 0.5909(3) 0.2243(4) 0.8985(2) 0.0582 1.0000 Uani
C4 C 0.5602(2) 0.2509(4) 0.8510(2) 0.0467 1.0000 Uani
C5 C 0.5070(2) 0.2176(3) 0.83161(17) 0.0399 1.0000 Uani
C6 C 0.4704(2) 0.2510(3) 0.78340(18) 0.0393 1.0000 Uani
C7 C 0.4531(2) 0.3392(3) 0.77832(19) 0.0428 1.0000 Uani
C8 C 0.4167(2) 0.3599(4) 0.7319(2) 0.0485 1.0000 Uani
C9 C 0.4000(2) 0.2942(3) 0.69553(19) 0.0440 1.0000 Uani
C10 C 0.3576(3) 0.3103(4) 0.6475(2) 0.0620 1.0000 Uani
C11 C 0.3185(3) 0.3788(4) 0.6428(3) 0.0714 1.0000 Uani
C12 C 0.2779(4) 0.3901(6) 0.5973(3) 0.0935 1.0000 Uani
C13 C 0.2796(5) 0.3360(7) 0.5582(3) 0.1313 1.0000 Uani
C14 C 0.3177(5) 0.2693(7) 0.5657(3) 0.1148 1.0000 Uani
C15 C 0.4639(3) 0.3782(6) 0.8888(3) 0.0780 1.0000 Uani
C16 C 0.5394(3) 0.4747(5) 0.8354(4) 0.0835 1.0000 Uani
C17 C 0.4194(3) 0.5175(5) 0.8102(3) 0.0854 1.0000 Uani
C18 C 0.4569(3) -0.0284(4) 0.58676(19) 0.0511 1.0000 Uani
C19 C 0.4741(3) -0.1128(4) 0.5838(2) 0.0552 1.0000 Uani
C20 C 0.4566(3) -0.1774(4) 0.6104(2) 0.0550 1.0000 Uani
C21 C 0.4214(3) -0.1542(4) 0.6384(2) 0.0526 1.0000 Uani
C22 C 0.4062(2) -0.0679(3) 0.63993(17) 0.0397 1.0000 Uani
C23 C 0.3680(2) -0.0406(3) 0.66979(17) 0.0383 1.0000 Uani
C24 C 0.3116(2) -0.0576(3) 0.65480(19) 0.0454 1.0000 Uani
C25 C 0.2830(2) -0.0299(4) 0.6878(2) 0.0479 1.0000 Uani
C26 C 0.3109(2) 0.0154(3) 0.73124(19) 0.0418 1.0000 Uani
C27 C 0.2828(2) 0.0467(4) 0.7685(2) 0.0476 1.0000 Uani
C28 C 0.2261(3) 0.0551(4) 0.7560(3) 0.0601 1.0000 Uani
C29 C 0.2017(3) 0.0768(5) 0.7925(3) 0.0687 1.0000 Uani
C30 C 0.2336(3) 0.0912(5) 0.8400(3) 0.0660 1.0000 Uani
C31 C 0.2902(3) 0.0886(4) 0.8492(2) 0.0596 1.0000 Uani
C32 C 0.2952(8) -0.2123(9) 0.5760(7) 0.0935 0.5000 Uani
C33 C 0.1954(4) -0.1054(13) 0.5918(6) 0.0712 0.5000 Uani
C34 C 0.2741(7) -0.017(1) 0.5474(5) 0.0811 0.5000 Uani
C320 C 0.2759(6) -0.2289(5) 0.5973(4) 0.0555 0.5000 Uani
C330 C 0.1961(4) -0.0752(11) 0.5795(6) 0.0685 0.5000 Uani
C340 C 0.2995(5) -0.073(1) 0.5410(3) 0.0567 0.5000 Uani
C35 C 0.7285(2) 0.1657(4) 0.8751(2) 0.0497 1.0000 Uani
C36 C 0.7737(3) 0.1444(5) 0.9136(3) 0.0693 1.0000 Uani
C37 C 0.7716(3) 0.0681(6) 0.9404(3) 0.0893 1.0000 Uani
C38 C 0.7234(3) 0.0194(5) 0.9284(3) 0.0725 1.0000 Uani
C39 C 0.6792(2) 0.0462(3) 0.88960(18) 0.0409 1.0000 Uani
C40 C 0.6260(2) -0.0042(3) 0.87595(16) 0.0352 1.0000 Uani
C41 C 0.6125(2) -0.0664(4) 0.90672(18) 0.0443 1.0000 Uani
C42 C 0.5625(2) -0.1086(3) 0.89328(17) 0.0374 1.0000 Uani
C43 C 0.5268(2) -0.0817(3) 0.84688(18) 0.0387 1.0000 Uani
C44 C 0.4691(2) -0.1183(3) 0.82684(17) 0.0374 1.0000 Uani
C45 C 0.4289(2) -0.1018(3) 0.85081(19) 0.0420 1.0000 Uani
C46 C 0.3766(2) -0.1374(4) 0.8318(2) 0.0499 1.0000 Uani
C47 C 0.3660(2) -0.1893(4) 0.7897(2) 0.0522 1.0000 Uani
C48 C 0.4079(2) -0.2028(4) 0.7675(2) 0.0473 1.0000 Uani
C49 C 0.5142(3) -0.2949(4) 0.8920(2) 0.0680 1.0000 Uani
C50 C 0.5036(3) -0.1687(5) 0.9734(2) 0.0704 1.0000 Uani
C51 C 0.6170(3) -0.2390(5) 0.9740(3) 0.0802 1.0000 Uani
C52 C 0.5871(4) -0.3372(4) 0.7150(3) 0.0691 1.0000 Uani
C53 C 0.6359(4) -0.3761(5) 0.7119(3) 0.0845 1.0000 Uani
C54 C 0.6750(4) -0.3231(5) 0.6999(4) 0.0933 1.0000 Uani
C55 C 0.6624(4) -0.2378(5) 0.6870(3) 0.0787 1.0000 Uani
C56 C 0.6123(3) -0.2032(4) 0.6903(2) 0.0510 1.0000 Uani
C57 C 0.5987(2) -0.1094(3) 0.68093(19) 0.0423 1.0000 Uani
C58 C 0.6200(2) -0.0587(4) 0.64944(18) 0.0441 1.0000 Uani
C59 C 0.6070(2) 0.0301(3) 0.64367(17) 0.0401 1.0000 Uani
C60 C 0.5715(2) 0.0605(3) 0.67137(17) 0.0386 1.0000 Uani
C61 C 0.5540(2) 0.1543(3) 0.67072(18) 0.0414 1.0000 Uani
C62 C 0.5210(2) 0.1928(4) 0.6269(2) 0.0488 1.0000 Uani
C63 C 0.5073(3) 0.2806(4) 0.6282(2) 0.0555 1.0000 Uani
C64 C 0.5268(3) 0.3263(4) 0.6714(2) 0.0557 1.0000 Uani
C65 C 0.5594(3) 0.2845(4) 0.7139(2) 0.0517 1.0000 Uani
C66 C 0.6967(3) 0.0352(5) 0.5901(3) 0.0630 1.0000 Uani
C67 C 0.6761(4) 0.1952(5) 0.6484(3) 0.0774 1.0000 Uani
C68 C 0.5937(3) 0.1435(6) 0.5475(3) 0.0769 1.0000 Uani
C69 C 0.6417(4) -0.2819(8) 0.8366(3) 0.0997 1.0000 Uani
C70 C 0.6692(4) -0.3598(8) 0.8570(5) 0.1233 1.0000 Uani
C71 C 0.7182(3) -0.0308(6) 0.7815(3) 0.0735 1.0000 Uani
C72 C 0.7506(6) -0.1031(8) 0.8056(5) 0.1362 1.0000 Uani
Si1 Si 0.47093(7) 0.42664(11) 0.82969(7) 0.0537 1.0000 Uani
Si2 Si 0.26966(8) -0.10635(13) 0.59203(6) 0.0595 1.0000 Uani
Si3 Si 0.54853(7) -0.20313(11) 0.93346(6) 0.0502 1.0000 Uani
Si4 Si 0.64315(7) 0.10298(11) 0.60621(6) 0.0478 1.0000 Uani
B1 B 0.3015(3) 0.2936(4) 0.7744(2) 0.0719 1.0000 Uani
B2 B 0.3792(3) -0.0052(4) 0.9629(2) 0.0733 1.0000 Uani
B3 B 0.6857(3) 0.3752(6) 0.7984(3) 0.1200 1.0000 Uani
B4 B 0.4070(4) 0.1508(6) 0.4867(3) 0.1215 1.0000 Uani
B5 B 0.4402(4) -0.4122(5) 0.6655(3) 0.1129 1.0000 Uani
F1 F 0.25851(15) 0.2736(3) 0.79126(17) 0.0847 1.0000 Uani
F5 F 0.33254(19) 0.0379(3) 0.96746(15) 0.0902 1.0000 Uani
F6 F 0.41755(19) -0.0095(3) 1.00737(14) 0.0854 1.0000 Uani
F7 F 0.39995(19) 0.0363(3) 0.92891(15) 0.0913 1.0000 Uani
F8 F 0.3636(2) -0.0874(3) 0.9451(2) 0.1220 1.0000 Uani
F9 F 0.6556(3) 0.4318(4) 0.7653(3) 0.1885 1.0000 Uani
F10 F 0.73828(19) 0.3995(5) 0.8186(3) 0.1489 1.0000 Uani
F11 F 0.6605(3) 0.3575(6) 0.8339(3) 0.1965 1.0000 Uani
F12 F 0.6886(3) 0.2964(4) 0.7754(3) 0.1653 1.0000 Uani
F13 F 0.3803(3) 0.1934(4) 0.44492(19) 0.1451 1.0000 Uani
F14 F 0.4341(3) 0.0812(5) 0.4743(3) 0.1554 1.0000 Uani
F15 F 0.4436(4) 0.2024(6) 0.5183(3) 0.2415 1.0000 Uani
F16 F 0.3709(3) 0.1189(5) 0.5103(3) 0.1640 1.0000 Uani
F17 F 0.4415(4) -0.3445(4) 0.6964(3) 0.1664 1.0000 Uani
F18 F 0.4635(3) -0.3881(4) 0.6297(2) 0.1391 1.0000 Uani
F19 F 0.4710(4) -0.4790(4) 0.6917(3) 0.1805 1.0000 Uani
F20 F 0.3884(3) -0.4415(7) 0.6459(4) 0.2190 1.0000 Uani
F2 F 0.3072(4) 0.3743(4) 0.7632(4) 0.0722 0.5000 Uani
F3 F 0.3478(3) 0.2705(6) 0.8160(3) 0.0954 0.5000 Uani
F4 F 0.3055(5) 0.2354(5) 0.7388(3) 0.0958 0.5000 Uani
F22 F 0.2738(5) 0.3348(8) 0.7270(3) 0.1318 0.5000 Uani
F23 F 0.3306(4) 0.3620(6) 0.8001(5) 0.1093 0.5000 Uani
F24 F 0.3319(4) 0.2320(5) 0.7641(4) 0.0850 0.5000 Uani
N19 N 0.2311(7) 0.204(1) 1.0488(5) 0.1503 1.0000 Uani
C73 C 0.1955(8) 0.178(1) 1.0226(6) 0.1249 1.0000 Uani
C74 C 0.149(1) 0.144(1) 0.9887(7) 0.1767 1.0000 Uani
N20 N 0.292(1) 0.1291(15) 0.6131(11) 0.1536 0.5000 Uani
C75 C 0.2501(15) 0.1689(17) 0.6213(12) 0.1525 0.5000 Uani
C76 C 0.2019(9) 0.1885(16) 0.6264(9) 0.1131 0.5000 Uani
C77 C 0.1585(12) 0.1818(15) 0.5762(8) 0.1583 0.5000 Uani
C78 C 0.1346(11) 0.1001(13) 0.5586(6) 0.1412 0.5000 Uani
C79 C 0.1111(9) 0.1034(16) 0.5064(7) 0.2046 0.5000 Uani
C80 C 0.1476(12) 0.1466(13) 0.4844(8) 0.2243 0.5000 Uani
C81 C 0.1762(13) 0.0845(16) 0.4634(11) 0.2125 0.5000 Uani
C82 C 0.2236(11) 0.124(2) 0.4555(11) 0.1752 0.5000 Uani
O1 O 0.5854(12) 0.5169(19) 0.5363(14) 0.1166 0.2500 Uani
O2 O 0.5787(13) 0.528(2) 0.5728(17) 0.1201 0.2500 Uani
O3 O 0.5989(15) 0.491(3) 0.5967(16) 0.1257 0.2500 Uani
O4 O 0.6185(14) 0.440(2) 0.6033(14) 0.1286 0.2500 Uani
H11 H 0.5011(3) 0.0886(4) 0.91923(19) 0.0615 1.0000 Uiso
H21 H 0.5879(3) 0.1490(4) 0.9573(2) 0.0668 1.0000 Uiso
H31 H 0.6277(3) 0.2464(4) 0.9131(2) 0.0658 1.0000 Uiso
H41 H 0.5753(2) 0.2915(4) 0.8321(2) 0.0543 1.0000 Uiso
H81 H 0.4031(2) 0.4187(4) 0.7249(2) 0.0565 1.0000 Uiso
H111 H 0.3198(3) 0.4169(4) 0.6705(3) 0.0790 1.0000 Uiso
H121 H 0.2497(4) 0.4341(6) 0.5933(3) 0.1005 1.0000 Uiso
H131 H 0.2541(5) 0.3451(7) 0.5257(3) 0.1367 1.0000 Uiso
H141 H 0.3165(5) 0.2301(7) 0.5385(3) 0.1251 1.0000 Uiso
H151 H 0.4273(3) 0.3544(6) 0.8831(3) 0.0922 1.0000 Uiso
H152 H 0.4700(3) 0.4229(6) 0.9140(3) 0.0922 1.0000 Uiso
H153 H 0.4908(3) 0.3323(6) 0.8997(3) 0.0922 1.0000 Uiso
H161 H 0.5401(3) 0.4983(5) 0.8038(4) 0.0959 1.0000 Uiso
H162 H 0.5466(3) 0.5208(5) 0.8599(4) 0.0959 1.0000 Uiso
H163 H 0.5674(3) 0.4302(5) 0.8457(4) 0.0959 1.0000 Uiso
H171 H 0.4225(3) 0.5432(5) 0.7798(3) 0.0937 1.0000 Uiso
H172 H 0.4266(3) 0.5615(5) 0.8359(3) 0.0937 1.0000 Uiso
H173 H 0.3827(3) 0.4946(5) 0.8050(3) 0.0937 1.0000 Uiso
H181 H 0.4688(3) 0.0161(4) 0.56781(19) 0.0608 1.0000 Uiso
H191 H 0.4980(3) -0.1269(4) 0.5636(2) 0.0652 1.0000 Uiso
H201 H 0.4685(3) -0.2371(4) 0.6096(2) 0.0648 1.0000 Uiso
H211 H 0.4078(3) -0.1981(4) 0.6566(2) 0.0612 1.0000 Uiso
H251 H 0.2441(2) -0.0418(4) 0.6808(2) 0.0552 1.0000 Uiso
H281 H 0.2039(3) 0.0459(4) 0.7222(3) 0.0725 1.0000 Uiso
H291 H 0.1621(3) 0.0817(5) 0.7844(3) 0.0865 1.0000 Uiso
H301 H 0.2171(3) 0.1029(5) 0.8664(3) 0.0841 1.0000 Uiso
H311 H 0.3129(3) 0.1042(4) 0.8820(2) 0.0737 1.0000 Uiso
H321 H 0.2921(8) -0.2558(9) 0.5999(7) 0.1063 0.5000 Uiso
H322 H 0.3333(8) -0.2065(9) 0.5765(7) 0.1063 0.5000 Uiso
H323 H 0.2735(8) -0.2298(9) 0.5433(7) 0.1063 0.5000 Uiso
H331 H 0.1728(4) -0.1294(13) 0.5608(6) 0.0782 0.5000 Uiso
H332 H 0.1911(4) -0.1402(13) 0.6190(6) 0.0782 0.5000 Uiso
H333 H 0.1840(4) -0.0462(13) 0.5953(6) 0.0782 0.5000 Uiso
H341 H 0.2604(7) 0.037(1) 0.5572(5) 0.0933 0.5000 Uiso
H342 H 0.3120(7) -0.010(1) 0.5476(5) 0.0933 0.5000 Uiso
H343 H 0.2522(7) -0.033(1) 0.5144(5) 0.0933 0.5000 Uiso
H3201 H 0.2609 -0.2489 0.6233 0.0662 0.5000 Uiso
H3202 H 0.3142 -0.2453 0.6051 0.0662 0.5000 Uiso
H3203 H 0.2557 -0.2551 0.5661 0.0662 0.5000 Uiso
H3301 H 0.1751 -0.0995 0.5481 0.0754 0.5000 Uiso
H3302 H 0.1821 -0.0973 0.6056 0.0754 0.5000 Uiso
H3303 H 0.1929 -0.0124 0.5782 0.0754 0.5000 Uiso
H3401 H 0.2972 -0.0108 0.5370 0.0652 0.5000 Uiso
H3402 H 0.3376 -0.0913 0.5493 0.0652 0.5000 Uiso
H3403 H 0.2791 -0.1011 0.5104 0.0652 0.5000 Uiso
H351 H 0.7301(2) 0.2176(4) 0.8561(2) 0.0596 1.0000 Uiso
H361 H 0.8062(3) 0.1808(5) 0.9219(3) 0.0784 1.0000 Uiso
H371 H 0.8032(3) 0.0497(6) 0.9669(3) 0.0952 1.0000 Uiso
H381 H 0.7207(3) -0.0326(5) 0.9469(3) 0.0790 1.0000 Uiso
H411 H 0.6389(2) -0.0801(4) 0.93815(18) 0.0516 1.0000 Uiso
H451 H 0.4374(2) -0.0660(3) 0.88030(19) 0.0506 1.0000 Uiso
H461 H 0.3481(2) -0.1261(4) 0.8476(2) 0.0621 1.0000 Uiso
H471 H 0.3302(2) -0.2156(4) 0.7760(2) 0.0609 1.0000 Uiso
H481 H 0.4004(2) -0.2393(4) 0.7383(2) 0.0565 1.0000 Uiso
H491 H 0.4788(3) -0.2756(4) 0.8711(2) 0.0808 1.0000 Uiso
H492 H 0.5090(3) -0.3436(4) 0.9120(2) 0.0808 1.0000 Uiso
H493 H 0.5369(3) -0.3126(4) 0.8714(2) 0.0808 1.0000 Uiso
H501 H 0.4978(3) -0.2178(5) 0.9927(2) 0.0877 1.0000 Uiso
H502 H 0.5215(3) -0.1223(5) 0.9954(2) 0.0877 1.0000 Uiso
H503 H 0.4686(3) -0.1483(5) 0.9524(2) 0.0877 1.0000 Uiso
H511 H 0.6344(3) -0.1913(5) 0.9952(3) 0.0913 1.0000 Uiso
H512 H 0.6121(3) -0.2876(5) 0.9942(3) 0.0913 1.0000 Uiso
H513 H 0.6400(3) -0.2566(5) 0.9536(3) 0.0913 1.0000 Uiso
H521 H 0.5604(4) -0.3728(4) 0.7247(3) 0.0874 1.0000 Uiso
H531 H 0.6423(4) -0.4378(5) 0.7178(3) 0.1098 1.0000 Uiso
H541 H 0.7107(4) -0.3464(5) 0.7007(4) 0.1238 1.0000 Uiso
H551 H 0.6878(4) -0.2018(5) 0.6758(3) 0.1033 1.0000 Uiso
H581 H 0.6435(2) -0.0849(4) 0.63177(18) 0.0533 1.0000 Uiso
H621 H 0.5081(2) 0.1592(4) 0.5968(2) 0.0571 1.0000 Uiso
H631 H 0.4844(3) 0.3088(4) 0.5988(2) 0.0645 1.0000 Uiso
H641 H 0.5180(3) 0.3874(4) 0.6726(2) 0.0663 1.0000 Uiso
H651 H 0.5730(3) 0.3178(4) 0.7441(2) 0.0617 1.0000 Uiso
H661 H 0.6791(3) -0.0118(5) 0.5684(3) 0.0775 1.0000 Uiso
H662 H 0.7213(3) 0.0113(5) 0.6200(3) 0.0775 1.0000 Uiso
H663 H 0.7172(3) 0.0710(5) 0.5734(3) 0.0775 1.0000 Uiso
H671 H 0.6479(4) 0.2296(5) 0.6564(3) 0.0966 1.0000 Uiso
H672 H 0.7007(4) 0.1718(5) 0.6786(3) 0.0966 1.0000 Uiso
H673 H 0.6966(4) 0.2315(5) 0.6320(3) 0.0966 1.0000 Uiso
H681 H 0.6130(3) 0.1795(6) 0.5298(3) 0.0942 1.0000 Uiso
H682 H 0.5652(3) 0.1774(6) 0.5554(3) 0.0942 1.0000 Uiso
H683 H 0.5773(3) 0.0944(6) 0.5270(3) 0.0942 1.0000 Uiso
H701 H 0.6750(4) -0.3955(8) 0.8306(5) 0.1433 1.0000 Uiso
H702 H 0.7043(4) -0.3456(8) 0.8802(5) 0.1433 1.0000 Uiso
H703 H 0.6471(4) -0.3915(8) 0.8740(5) 0.1433 1.0000 Uiso
H721 H 0.7530(6) -0.1460(8) 0.7811(5) 0.1663 1.0000 Uiso
H722 H 0.7871(6) -0.0831(8) 0.8231(5) 0.1663 1.0000 Uiso
H723 H 0.7336(6) -0.1291(8) 0.8288(5) 0.1663 1.0000 Uiso
H741 H 0.1426 0.1741 0.9576 0.2142 1.0000 Uiso
H742 H 0.1179 0.1498 1.0014 0.2142 1.0000 Uiso
H743 H 0.1554 0.0824 0.9837 0.2142 1.0000 Uiso
H761 H 0.2019 0.2486 0.6366 0.1367 0.5000 Uiso
H762 H 0.1942 0.1511 0.6512 0.1367 0.5000 Uiso
H763 H 0.1741 0.1802 0.5951 0.1367 0.5000 Uiso
H771 H 0.1746 0.1792 0.6118 0.1856 0.5000 Uiso
H772 H 0.1306 0.2266 0.5683 0.1856 0.5000 Uiso
H773 H 0.1870 0.1957 0.5607 0.1856 0.5000 Uiso
H781 H 0.1064 0.0865 0.5743 0.1632 0.5000 Uiso
H782 H 0.1628 0.0556 0.5667 0.1632 0.5000 Uiso
H791 H 0.0766 0.1349 0.4988 0.2245 0.5000 Uiso
H792 H 0.1045 0.0449 0.4935 0.2245 0.5000 Uiso
H801 H 0.1737 0.1804 0.5092 0.2629 0.5000 Uiso
H802 H 0.1267 0.1851 0.4584 0.2629 0.5000 Uiso
H811 H 0.1872 0.0358 0.4859 0.2417 0.5000 Uiso
H812 H 0.1523 0.0639 0.4322 0.2417 0.5000 Uiso
H821 H 0.2430 0.0813 0.4413 0.2089 0.5000 Uiso
H822 H 0.2476 0.1442 0.4866 0.2089 0.5000 Uiso
H823 H 0.2126 0.1722 0.4328 0.2089 0.5000 Uiso

loop_
_atom_site_aniso_label
_atom_site_aniso_U_11
_atom_site_aniso_U_22
_atom_site_aniso_U_33
_atom_site_aniso_U_23
_atom_site_aniso_U_13
_atom_site_aniso_U_12
Ag1 0.0531(3) 0.0469(2) 0.0433(2) -0.00413(17) 0.00670(18) -0.00430(19)
Ag2 0.0673(3) 0.0360(2) 0.0445(2) -0.00157(17) 0.01632(19) 0.00371(19)
Ag3 0.0509(2) 0.0442(2) 0.03658(19) 0.00413(16) 0.00416(16) -0.00194(18)
Ag4 0.0543(2) 0.0459(2) 0.0488(2) -0.00573(18) 0.02089(19) -0.00180(19)
Ag5 0.0408(2) 0.0387(2) 0.03771(18) -0.00067(15) 0.00579(15) 0.00581(16)
N1 0.053(3) 0.035(2) 0.036(2) -0.0067(17) 0.0064(19) 0.0019(19)
N2 0.044(2) 0.035(2) 0.0313(19) -0.0016(16) 0.0038(16) 0.0057(18)
N3 0.053(3) 0.039(2) 0.033(2) 0.0013(17) 0.0053(18) 0.009(2)
N4 0.116(5) 0.071(4) 0.037(2) -0.005(2) -0.004(3) 0.047(4)
N5 0.052(3) 0.039(2) 0.034(2) -0.0076(17) 0.0121(19) 0.0018(19)
N6 0.046(2) 0.041(2) 0.039(2) -0.0043(18) 0.0091(19) 0.0010(19)
N7 0.046(2) 0.035(2) 0.040(2) -0.0017(17) 0.0059(18) -0.0001(18)
N8 0.059(3) 0.041(2) 0.043(2) 0.0023(18) 0.019(2) 0.001(2)
N9 0.038(2) 0.046(2) 0.045(2) -0.0011(19) 0.0099(18) -0.0006(19)
N10 0.042(2) 0.036(2) 0.0325(19) 0.0014(16) 0.0020(17) 0.0017(18)
N11 0.041(2) 0.032(2) 0.0337(19) -0.0007(15) 0.0087(17) 0.0022(16)
N12 0.043(2) 0.038(2) 0.035(2) -0.0005(17) 0.0135(17) -0.0023(18)
N13 0.063(3) 0.044(3) 0.057(3) -0.003(2) 0.022(2) 0.004(2)
N14 0.045(2) 0.041(2) 0.039(2) -0.0000(18) 0.0130(19) 0.0057(19)
N15 0.044(2) 0.036(2) 0.034(2) -0.0049(17) 0.0075(17) -0.0004(18)
N16 0.046(2) 0.036(2) 0.035(2) 0.0028(17) 0.0031(17) 0.0007(18)
N17 0.150(7) 0.140(7) 0.067(4) -0.011(5) 0.018(4) 0.071(6)
N18 0.065(4) 0.094(5) 0.068(4) -0.018(3) 0.016(3) 0.017(3)
C1 0.074(4) 0.045(3) 0.035(2) -0.002(2) 0.009(3) 0.008(3)
C2 0.078(4) 0.048(3) 0.041(3) -0.005(3) -0.008(3) 0.017(3)
C3 0.051(3) 0.063(4) 0.050(3) -0.017(3) -0.001(3) 0.008(3)
C4 0.042(3) 0.047(3) 0.047(3) -0.009(2) 0.006(2) 0.002(2)
C5 0.047(3) 0.036(2) 0.033(2) -0.0077(19) 0.004(2) 0.003(2)
C6 0.034(2) 0.044(3) 0.037(2) -0.007(2) 0.0051(19) 0.001(2)
C7 0.046(3) 0.033(2) 0.046(3) -0.007(2) 0.008(2) 0.002(2)
C8 0.054(3) 0.039(3) 0.048(3) -0.005(2) 0.007(2) 0.007(2)
C9 0.054(3) 0.035(3) 0.039(3) 0.003(2) 0.007(2) 0.007(2)
C10 0.086(4) 0.041(3) 0.046(3) -0.005(2) -0.002(3) 0.021(3)
C11 0.088(5) 0.052(4) 0.058(4) -0.004(3) -0.005(3) 0.031(3)
C12 0.098(5) 0.077(5) 0.077(5) -0.006(4) -0.020(4) 0.042(4)
C13 0.162(8) 0.122(7) 0.058(4) -0.018(5) -0.053(5) 0.076(6)
C14 0.169(8) 0.101(6) 0.043(4) -0.013(4) -0.020(5) 0.072(6)
C15 0.074(4) 0.099(5) 0.058(4) -0.032(4) 0.013(3) 0.020(4)
C16 0.059(4) 0.056(4) 0.125(6) -0.026(4) 0.009(4) -0.005(3)
C17 0.065(4) 0.063(4) 0.106(6) -0.038(4) -0.010(4) 0.018(3)
C18 0.059(3) 0.058(3) 0.035(3) -0.006(2) 0.011(2) -0.005(3)
C19 0.062(4) 0.056(4) 0.045(3) -0.011(3) 0.011(3) 0.010(3)
C20 0.063(4) 0.050(3) 0.049(3) -0.013(3) 0.011(3) 0.010(3)
C21 0.068(4) 0.034(3) 0.051(3) -0.002(2) 0.009(3) 0.003(2)
C22 0.043(3) 0.036(2) 0.032(2) -0.0044(19) -0.001(2) -0.004(2)
C23 0.051(3) 0.030(2) 0.032(2) 0.0019(18) 0.010(2) 0.002(2)
C24 0.056(3) 0.041(3) 0.036(2) -0.001(2) 0.006(2) -0.008(2)
C25 0.044(3) 0.046(3) 0.048(3) 0.004(2) 0.004(2) -0.017(2)
C26 0.042(3) 0.038(3) 0.041(3) 0.004(2) 0.006(2) -0.006(2)
C27 0.047(3) 0.039(3) 0.055(3) 0.006(2) 0.011(2) -0.009(2)
C28 0.054(3) 0.061(4) 0.067(4) -0.002(3) 0.019(3) -0.013(3)
C29 0.059(4) 0.069(4) 0.089(5) -0.002(4) 0.038(4) -0.018(3)
C30 0.073(4) 0.065(4) 0.073(4) 0.003(3) 0.041(4) -0.010(3)
C31 0.074(4) 0.058(4) 0.052(3) 0.006(3) 0.027(3) 0.006(3)
C32 0.084(7) 0.101(7) 0.081(7) -0.019(6) -0.000(6) -0.004(6)
C33 0.061(5) 0.086(7) 0.049(6) -0.004(6) -0.014(5) -0.016(6)
C34 0.083(6) 0.098(7) 0.052(6) 0.004(5) 0.004(5) -0.029(6)
C320 0.061(5) 0.061(5) 0.043(5) -0.019(4) 0.013(4) -0.013(5)
C330 0.071(5) 0.067(7) 0.051(6) 0.002(6) -0.010(5) -0.003(5)
C340 0.063(5) 0.070(6) 0.030(4) -0.002(4) 0.002(4) -0.027(5)
C35 0.044(3) 0.048(3) 0.057(3) -0.007(3) 0.014(2) -0.008(2)
C36 0.052(4) 0.072(4) 0.071(4) -0.002(3) -0.001(3) -0.020(3)
C37 0.064(4) 0.090(5) 0.083(5) 0.020(4) -0.027(4) -0.015(4)
C38 0.059(4) 0.063(4) 0.075(4) 0.019(3) -0.013(3) -0.014(3)
C39 0.045(3) 0.040(3) 0.037(2) -0.005(2) 0.009(2) 0.002(2)
C40 0.036(2) 0.038(2) 0.030(2) -0.0041(18) 0.0064(18) 0.005(2)
C41 0.053(3) 0.045(3) 0.031(2) 0.000(2) 0.006(2) 0.008(2)
C42 0.046(3) 0.032(2) 0.034(2) 0.0007(18) 0.011(2) -0.001(2)
C43 0.045(3) 0.035(2) 0.035(2) -0.0047(19) 0.010(2) 0.003(2)
C44 0.048(3) 0.028(2) 0.035(2) 0.0040(18) 0.009(2) 0.001(2)
C45 0.052(3) 0.036(2) 0.039(2) 0.003(2) 0.014(2) -0.003(2)
C46 0.048(3) 0.052(3) 0.055(3) 0.006(3) 0.023(2) -0.004(3)
C47 0.045(3) 0.048(3) 0.059(3) 0.005(3) 0.008(3) -0.009(2)
C48 0.053(3) 0.047(3) 0.041(3) -0.003(2) 0.013(2) -0.008(2)
C49 0.102(5) 0.043(3) 0.057(3) 0.009(3) 0.019(3) -0.003(3)
C50 0.099(5) 0.071(4) 0.049(3) 0.006(3) 0.033(3) -0.010(4)
C51 0.084(5) 0.072(5) 0.072(4) 0.035(4) 0.003(4) 0.003(4)
C52 0.102(5) 0.040(3) 0.075(4) 0.001(3) 0.043(4) 0.009(3)
C53 0.127(6) 0.047(4) 0.100(5) 0.017(4) 0.066(5) 0.030(4)
C54 0.113(6) 0.072(5) 0.125(6) 0.031(5) 0.082(5) 0.048(5)
C55 0.089(5) 0.074(5) 0.095(5) 0.024(4) 0.062(4) 0.030(4)
C56 0.063(3) 0.042(3) 0.050(3) 0.003(2) 0.018(3) 0.006(3)
C57 0.043(3) 0.043(3) 0.038(2) -0.000(2) 0.006(2) 0.002(2)
C58 0.045(3) 0.053(3) 0.035(2) -0.002(2) 0.013(2) 0.002(2)
C59 0.042(3) 0.044(3) 0.030(2) 0.000(2) 0.005(2) -0.003(2)
C60 0.041(3) 0.041(3) 0.030(2) -0.0022(19) 0.005(2) -0.000(2)
C61 0.047(3) 0.039(3) 0.037(2) 0.002(2) 0.012(2) 0.001(2)
C62 0.054(3) 0.052(3) 0.037(3) 0.004(2) 0.007(2) 0.003(3)
C63 0.062(4) 0.050(3) 0.049(3) 0.011(3) 0.007(3) 0.008(3)
C64 0.072(4) 0.038(3) 0.056(3) 0.004(3) 0.016(3) 0.005(3)
C65 0.066(4) 0.034(3) 0.054(3) 0.005(2) 0.016(3) -0.003(3)
C66 0.055(3) 0.075(4) 0.063(4) 0.002(3) 0.024(3) -0.005(3)
C67 0.087(5) 0.073(5) 0.082(5) -0.011(4) 0.040(4) -0.024(4)
C68 0.075(4) 0.109(6) 0.051(3) 0.026(4) 0.025(3) 0.004(4)
C69 0.081(5) 0.129(8) 0.082(5) 0.000(5) 0.013(4) 0.036(6)
C70 0.084(6) 0.125(8) 0.150(9) 0.032(7) 0.016(6) 0.027(6)
C71 0.076(5) 0.077(5) 0.068(4) -0.010(4) 0.022(4) 0.019(4)
C72 0.190(9) 0.113(8) 0.113(7) 0.027(6) 0.055(7) 0.074(7)
Si1 0.0443(8) 0.0444(8) 0.062(1) -0.0227(7) -0.0018(7) 0.0048(7)
Si2 0.062(1) 0.0726(11) 0.0375(7) -0.0087(7) 0.0041(7) -0.0246(9)
Si3 0.063(1) 0.0437(8) 0.0419(8) 0.0096(6) 0.0120(7) 0.0012(7)
Si4 0.0514(9) 0.0527(9) 0.0400(7) 0.0042(6) 0.0144(6) -0.0041(7)
B1 0.077(4) 0.056(3) 0.094(4) 0.001(3) 0.043(3) -0.001(3)
B2 0.095(5) 0.073(4) 0.060(4) -0.018(3) 0.034(3) -0.009(4)
B3 0.074(5) 0.101(5) 0.185(7) 0.056(5) 0.038(5) -0.019(5)
B4 0.147(7) 0.156(7) 0.063(5) 0.003(5) 0.032(4) 0.010(5)
B5 0.140(5) 0.057(4) 0.193(7) 0.007(4) 0.131(5) -0.003(4)
F1 0.064(2) 0.080(3) 0.115(3) 0.022(3) 0.034(2) 0.003(2)
F5 0.115(3) 0.103(3) 0.056(2) -0.001(2) 0.030(2) 0.014(3)
F6 0.112(3) 0.076(3) 0.065(2) -0.004(2) 0.021(2) -0.006(2)
F7 0.100(3) 0.110(4) 0.066(2) 0.009(2) 0.028(2) 0.008(3)
F8 0.130(4) 0.099(4) 0.135(4) -0.050(3) 0.035(4) -0.024(3)
F9 0.166(6) 0.119(5) 0.255(8) 0.106(5) 0.018(6) 0.002(5)
F10 0.070(3) 0.196(6) 0.184(6) -0.055(5) 0.040(4) -0.043(4)
F11 0.125(5) 0.221(7) 0.286(8) 0.152(6) 0.126(5) 0.057(5)
F12 0.155(5) 0.088(4) 0.211(7) 0.025(4) -0.014(5) -0.020(4)
F13 0.202(6) 0.097(4) 0.085(3) 0.002(3) -0.041(4) 0.027(4)
F14 0.157(5) 0.157(6) 0.174(6) 0.048(5) 0.083(5) 0.045(5)
F15 0.226(7) 0.28(1) 0.134(6) -0.028(6) -0.080(6) -0.036(8)
F16 0.197(6) 0.175(7) 0.150(6) -0.005(5) 0.098(5) 0.001(6)
F17 0.272(7) 0.077(4) 0.207(6) -0.008(4) 0.159(6) 0.021(5)
F18 0.176(5) 0.116(4) 0.171(5) -0.007(4) 0.122(5) -0.037(4)
F19 0.252(7) 0.077(4) 0.226(7) 0.031(4) 0.091(6) 0.036(5)
F20 0.146(5) 0.266(9) 0.283(9) -0.038(8) 0.123(6) -0.053(6)
F2 0.088(5) 0.034(3) 0.105(6) 0.004(4) 0.045(5) 0.003(4)
F3 0.064(5) 0.085(6) 0.123(7) 0.014(5) 0.004(4) -0.009(4)
F4 0.164(8) 0.059(5) 0.079(6) -0.004(4) 0.060(6) -0.020(6)
F22 0.156(8) 0.121(8) 0.121(7) 0.037(7) 0.045(7) 0.013(7)
F23 0.083(6) 0.093(7) 0.147(8) -0.035(6) 0.026(6) -0.007(5)
F24 0.079(5) 0.055(5) 0.126(8) 0.009(5) 0.038(5) 0.018(4)
N19 0.192(9) 0.15(1) 0.134(9) 0.016(7) 0.082(8) 0.052(9)
C73 0.16(1) 0.097(8) 0.13(1) 0.000(7) 0.057(8) 0.015(8)
C74 0.257(11) 0.100(8) 0.177(12) 0.015(8) 0.070(11) -0.02(1)
N20 0.13(1) 0.111(12) 0.238(16) -0.028(12) 0.081(12) 0.003(11)
C75 0.174(12) 0.082(11) 0.157(15) 0.034(12) -0.024(14) -0.016(13)
C76 0.091(9) 0.129(13) 0.124(12) -0.039(11) 0.038(9) 0.04(1)
C77 0.190(11) 0.128(12) 0.146(13) 0.073(11) 0.031(12) 0.065(12)
C78 0.196(11) 0.12(1) 0.10(1) 0.033(9) 0.02(1) 0.09(1)
C79 0.238(11) 0.180(13) 0.145(11) 0.10(1) -0.026(11) 0.070(12)
C80 0.209(11) 0.262(14) 0.188(14) 0.035(13) 0.033(12) 0.047(13)
C81 0.183(11) 0.248(14) 0.174(13) 0.058(13) -0.002(13) 0.063(13)
C82 0.151(11) 0.221(15) 0.150(13) 0.046(13) 0.038(12) 0.112(12)
O1 0.093(8) 0.09(1) 0.17(1) -0.04(1) 0.040(9) 0.002(9)
O2 0.098(8) 0.101(9) 0.17(1) -0.037(9) 0.048(8) 0.004(8)
O3 0.108(8) 0.11(1) 0.167(9) -0.036(9) 0.048(8) 0.003(8)
O4 0.111(9) 0.110(11) 0.169(11) -0.03(1) 0.05(1) 0.006(9)

loop_
_atom_type_symbol
_atom_type_scat_dispersion_real
_atom_type_scat_dispersion_imag
_atom_type_scat_Cromer_Mann_a1
_atom_type_scat_Cromer_Mann_b1
_atom_type_scat_Cromer_Mann_a2
_atom_type_scat_Cromer_Mann_b2
_atom_type_scat_Cromer_Mann_a3
_atom_type_scat_Cromer_Mann_b3
_atom_type_scat_Cromer_Mann_a4
_atom_type_scat_Cromer_Mann_b4
_atom_type_scat_Cromer_Mann_c
_atom_type_scat_source
C 0.0033 0.0016 2.3100 20.8439 1.0200 10.2075 1.5886 0.5687 0.8650 51.6512 0.2156 International_Tables_Vol_IV_Table_2.2B
H 0.0000 0.0000 0.4930 10.5109 0.3229 26.1257 0.1402 3.1424 0.0408 57.7997 0.0030 International_Tables_Vol_IV_Table_2.2B
Ag -1.0850 1.1010 19.2808 0.6446 16.6885 7.4726 4.8045 24.6605 1.0463 99.8156 5.1790 International_Tables_Vol_IV_Table_2.2B
N 0.0061 0.0033 12.2126 0.0057 3.1322 9.8933 2.0125 28.9975 1.1663 0.5826 -11.5290 International_Tables_Vol_IV_Table_2.2B
Si 0.0720 0.0710 6.2915 2.4386 3.0353 32.3337 1.9891 0.6785 1.5410 81.6937 1.1407 International_Tables_Vol_IV_Table_2.2B
B 0.0000 0.0010 2.0545 23.2185 1.3326 1.0210 1.0979 60.3498 0.7068 0.1403 -0.1932 International_Tables_Vol_IV_Table_2.2B
F 0.0140 0.0100 3.5392 10.2825 2.6412 4.2944 1.5170 0.2615 1.0243 26.1476 0.2776 International_Tables_Vol_IV_Table_2.2B
O 0.0106 0.0060 3.0485 13.2771 2.2868 5.7011 1.5463 0.3239 0.8670 32.9089 0.2508 International_Tables_Vol_IV_Table_2.2B

loop_
_geom_angle_atom_site_label_1
_geom_angle_atom_site_label_2
_geom_angle_atom_site_label_3
_geom_angle
_geom_angle_publ_flag
Ag5 Ag1 N1 73.87(11) yes
Ag5 Ag1 N7 58.66(11) yes
N1 Ag1 N7 132.08(16) yes
Ag5 Ag1 N8 129.54(12) yes
N1 Ag1 N8 156.47(16) yes
N7 Ag1 N8 71.42(16) yes
N3 Ag2 N4 71.44(16) yes
N3 Ag2 N5 128.90(14) yes
N4 Ag2 N5 157.55(19) yes
Ag5 Ag3 N9 128.03(11) yes
Ag5 Ag3 N10 60.20(9) yes
N9 Ag3 N10 69.34(14) yes
Ag5 Ag3 N16 71.21(11) yes
N9 Ag3 N16 155.80(16) yes
N10 Ag3 N16 131.39(15) yes
Ag5 Ag3 N18 112.71(15) yes
N9 Ag3 N18 79.53(18) yes
N10 Ag3 N18 92.3(2) yes
N16 Ag3 N18 108.18(19) yes
Ag5 Ag4 N12 72.97(11) yes
Ag5 Ag4 N13 130.37(13) yes
N12 Ag4 N13 156.14(17) yes
Ag5 Ag4 N14 59.3(1) yes
N12 Ag4 N14 132.28(15) yes
N13 Ag4 N14 71.34(16) yes
Ag1 Ag5 Ag3 113.184(14) yes
Ag1 Ag5 Ag4 114.355(15) yes
Ag3 Ag5 Ag4 98.765(14) yes
Ag1 Ag5 N2 59.19(11) yes
Ag3 Ag5 N2 86.2(1) yes
Ag4 Ag5 N2 173.23(11) yes
Ag1 Ag5 N6 66.0(1) yes
Ag3 Ag5 N6 174.26(11) yes
Ag4 Ag5 N6 86.55(11) yes
N2 Ag5 N6 88.64(15) yes
Ag1 Ag5 N11 81.1(1) yes
Ag3 Ag5 N11 68.0(1) yes
Ag4 Ag5 N11 59.62(9) yes
N2 Ag5 N11 118.92(13) yes
N6 Ag5 N11 116.99(15) yes
Ag1 Ag5 N15 173.1(1) yes
Ag3 Ag5 N15 61.2(1) yes
Ag4 Ag5 N15 64.4(1) yes
N2 Ag5 N15 122.23(15) yes
N6 Ag5 N15 119.99(14) yes
N11 Ag5 N15 92.79(14) yes
Ag1 N1 C1 121.4(4) yes
Ag1 N1 C5 120.8(3) yes
C1 N1 C5 117.8(5) yes
Ag5 N2 N3 109.8(3) yes
Ag5 N2 C6 130.1(3) yes
N3 N2 C6 120.0(4) yes
Ag2 N3 N2 125.8(3) yes
Ag2 N3 C9 113.2(3) yes
N2 N3 C9 119.5(4) yes
Ag2 N4 C10 118.3(4) yes
Ag2 N4 C14 121.2(5) yes
C10 N4 C14 118.6(6) yes
Ag2 N5 C18 123.2(4) yes
Ag2 N5 C22 118.9(3) yes
C18 N5 C22 117.8(5) yes
Ag5 N6 N7 109.5(3) yes
Ag5 N6 C23 130.3(4) yes
N7 N6 C23 120.1(4) yes
Ag1 N7 N6 125.4(3) yes
Ag1 N7 C26 114.7(3) yes
N6 N7 C26 119.6(4) yes
Ag1 N8 C27 116.7(4) yes
Ag1 N8 C31 122.3(4) yes
C27 N8 C31 117.3(5) yes
Ag3 N9 C35 121.1(4) yes
Ag3 N9 C39 118.4(3) yes
C35 N9 C39 117.9(5) yes
Ag3 N10 N11 123.9(3) yes
Ag3 N10 C40 116.9(3) yes
N11 N10 C40 119.1(4) yes
Ag5 N11 N10 107.9(3) yes
Ag5 N11 C43 131.7(3) yes
N10 N11 C43 120.1(4) yes
Ag4 N12 C44 121.4(3) yes
Ag4 N12 C48 121.1(3) yes
C44 N12 C48 117.4(5) yes
Ag4 N13 C52 119.7(4) yes
Ag4 N13 C56 115.5(4) yes
C52 N13 C56 119.3(6) yes
Ag4 N14 N15 123.7(3) yes
Ag4 N14 C57 115.2(3) yes
N15 N14 C57 120.2(4) yes
Ag5 N15 N14 112.1(3) yes
Ag5 N15 C60 127.4(3) yes
N14 N15 C60 120.5(4) yes
Ag3 N16 C61 120.8(3) yes
Ag3 N16 C65 121.5(4) yes
C61 N16 C65 117.6(4) yes
Ag3 N18 C71 136.4(6) yes
N1 C1 C2 122.1(6) yes
N1 C1 H11 118.9(4) no
C2 C1 H11 119.0(4) no
C1 C2 C3 120.0(5) yes
C1 C2 H21 120.0(4) no
C3 C2 H21 120.0(4) no
C2 C3 C4 118.8(6) yes
C2 C3 H31 120.6(4) no
C4 C3 H31 120.6(4) no
C3 C4 C5 118.4(6) yes
C3 C4 H41 120.8(4) no
C5 C4 H41 120.8(3) no
N1 C5 C4 122.7(5) yes
N1 C5 C6 116.8(4) yes
C4 C5 C6 120.5(5) yes
N2 C6 C5 115.2(4) yes
N2 C6 C7 124.0(4) yes
C5 C6 C7 120.8(4) yes
C6 C7 C8 114.3(5) yes
C6 C7 Si1 126.1(4) yes
C8 C7 Si1 119.4(4) yes
C7 C8 C9 119.6(5) yes
C7 C8 H81 120.2(3) no
C9 C8 H81 120.2(3) no
N3 C9 C8 122.4(5) yes
N3 C9 C10 115.6(5) yes
C8 C9 C10 121.9(5) yes
N4 C10 C9 117.9(5) yes
N4 C10 C11 121.4(6) yes
C9 C10 C11 120.6(5) yes
C10 C11 C12 118.9(6) yes
C10 C11 H111 120.5(4) no
C12 C11 H111 120.5(4) no
C11 C12 C13 117.9(7) yes
C11 C12 H121 121.0(4) no
C13 C12 H121 121.1(4) no
C12 C13 C14 120.1(7) yes
C12 C13 H131 119.9(4) no
C14 C13 H131 120.0(4) no
N4 C14 C13 122.9(7) yes
N4 C14 H141 118.6(4) no
C13 C14 H141 118.6(4) no
Si1 C15 H151 109.5(3) no
Si1 C15 H152 109.5(2) no
H151 C15 H152 109.476 no
Si1 C15 H153 109.5(2) no
H151 C15 H153 109.476 no
H152 C15 H153 109.476 no
Si1 C16 H161 109.5(3) no
Si1 C16 H162 109.5(3) no
H161 C16 H162 109.476 no
Si1 C16 H163 109.5(3) no
H161 C16 H163 109.476 no
H162 C16 H163 109.476 no
Si1 C17 H171 109.5(3) no
Si1 C17 H172 109.5(2) no
H171 C17 H172 109.476 no
Si1 C17 H173 109.5(3) no
H171 C17 H173 109.476 no
H172 C17 H173 109.475 no
N5 C18 C19 123.2(6) yes
N5 C18 H181 118.4(3) no
C19 C18 H181 118.4(4) no
C18 C19 C20 118.7(6) yes
C18 C19 H191 120.6(4) no
C20 C19 H191 120.7(3) no
C19 C20 C21 118.6(6) yes
C19 C20 H201 120.7(3) no
C21 C20 H201 120.8(4) no
C20 C21 C22 119.4(6) yes
C20 C21 H211 120.3(4) no
C22 C21 H211 120.3(4) no
N5 C22 C21 122.3(5) yes
N5 C22 C23 117.0(4) yes
C21 C22 C23 120.7(5) yes
N6 C23 C22 113.2(4) yes
N6 C23 C24 123.7(5) yes
C22 C23 C24 123.0(4) yes
C23 C24 C25 115.1(5) yes
C23 C24 Si2 126.6(4) yes
C25 C24 Si2 118.1(4) yes
C24 C25 C26 120.0(5) yes
C24 C25 H251 120.0(3) no
C26 C25 H251 120.0(3) no
N7 C26 C25 121.4(5) yes
N7 C26 C27 115.7(4) yes
C25 C26 C27 122.9(5) yes
N8 C27 C26 117.0(5) yes
N8 C27 C28 121.9(6) yes
C26 C27 C28 121.1(5) yes
C27 C28 C29 119.1(7) yes
C27 C28 H281 120.4(4) no
C29 C28 H281 120.5(4) no
C28 C29 C30 120.0(7) yes
C28 C29 H291 120.0(4) no
C30 C29 H291 120.0(4) no
C29 C30 C31 118.0(6) yes
C29 C30 H301 121.0(4) no
C31 C30 H301 121.0(4) no
N8 C31 C30 123.4(6) yes
N8 C31 H311 118.3(4) no
C30 C31 H311 118.3(4) no
C320 C32 Si2 78.2(9) yes
C320 C32 H321 35.3(11) no
Si2 C32 H321 109.4(7) no
C320 C32 H322 137.6(15) no
Si2 C32 H322 109.5(7) no
H321 C32 H322 109.476 no
C320 C32 H323 106.4(14) no
Si2 C32 H323 109.4(5) no
H321 C32 H323 109.476 no
H322 C32 H323 109.476 no
C320 C32 H3202 61.966 no
Si2 C32 H3202 112.317 no
H321 C32 H3202 33.856 no
H322 C32 H3202 77.255 no
H323 C32 H3202 132.187 no
C320 C32 H3203 53.980 no
Si2 C32 H3203 102.554 no
H321 C32 H3203 62.611 no
H322 C32 H3203 147.528 no
H323 C32 H3203 52.991 no
H3202 C32 H3203 95.397 no
C330 C33 Si2 78.7(13) yes
C330 C33 H331 83.1(29) no
Si2 C33 H331 109.4(5) no
C330 C33 H332 160.4(29) no
Si2 C33 H332 109.5(5) no
H331 C33 H332 109.476 no
C330 C33 H333 51.1(27) no
Si2 C33 H333 109.5(6) no
H331 C33 H333 109.476 no
H332 C33 H333 109.476 no
C330 C33 H3301 53.474 no
Si2 C33 H3301 97.954 no
H331 C33 H3301 29.748 no
H332 C33 H3301 138.440 no
H333 C33 H3301 88.908 no
C330 C33 H3302 110.066 no
Si2 C33 H3302 138.621 no
H331 C33 H3302 111.722 no
H332 C33 H3302 51.831 no
H333 C33 H3302 59.872 no
H3301 C33 H3302 120.157 no
C340 C34 Si2 72.3(7) yes
C340 C34 H341 166.6(10) no
Si2 C34 H341 109.5(7) no
C340 C34 H342 58.5(9) no
Si2 C34 H342 109.5(6) no
H341 C34 H342 109.476 no
C340 C34 H343 81.6(9) no
Si2 C34 H343 109.5(5) no
H341 C34 H343 109.476 no
H342 C34 H343 109.476 no
C340 C34 H3401 58.481 no
Si2 C34 H3401 124.973 no
H341 C34 H3401 113.158 no
H342 C34 H3401 22.967 no
H343 C34 H3401 87.373 no
C32 C320 Si2 73.7(8) yes
C32 C320 H321 77.7(22) no
Si2 C320 H321 140.4(24) no
C32 C320 H3201 171.128 no
Si2 C320 H3201 109.478 no
H321 C320 H3201 95.450 no
C32 C320 H3202 61.752 no
Si2 C320 H3202 109.461 no
H321 C320 H3202 31.246 no
H3201 C320 H3202 109.535 no
C32 C320 H3203 76.413 no
Si2 C320 H3203 109.421 no
H321 C320 H3203 89.462 no
H3201 C320 H3203 109.475 no
H3202 C320 H3203 109.458 no
C33 C330 Si2 83.4(13) yes
C33 C330 H331 64.1(25) no
Si2 C330 H331 106.0(12) no
C33 C330 H333 91.8(30) no
Si2 C330 H333 126.6(20) no
H331 C330 H333 119.3(18) no
C33 C330 H3301 97.551 no
Si2 C330 H3301 109.470 no
H331 C330 H3301 33.585 no
H333 C330 H3301 123.859 no
C33 C330 H3302 35.456 no
Si2 C330 H3302 109.466 no
H331 C330 H3302 80.082 no
H333 C330 H3302 57.147 no
H3301 C330 H3302 109.524 no
C33 C330 H3303 143.072 no
Si2 C330 H3303 109.432 no
H331 C330 H3303 136.918 no
H333 C330 H3303 52.336 no
H3301 C330 H3303 109.477 no
H3302 C330 H3303 109.458 no
C34 C340 Si2 72.9(7) yes
C34 C340 H342 53.2(10) no
Si2 C340 H342 106.7(10) no
C34 C340 H3401 40.210 no
Si2 C340 H3401 109.369 no
H342 C340 H3401 23.370 no
C34 C340 H3402 139.484 no
Si2 C340 H3402 109.488 no
H342 C340 H3402 89.537 no
H3401 C340 H3402 109.536 no
C34 C340 H3403 107.081 no
Si2 C340 H3403 109.410 no
H342 C340 H3403 129.624 no
H3401 C340 H3403 109.418 no
H3402 C340 H3403 109.607 no
N9 C35 C36 123.5(6) yes
N9 C35 H351 118.3(3) no
C36 C35 H351 118.3(4) no
C35 C36 C37 118.1(6) yes
C35 C36 H361 121.0(4) no
C37 C36 H361 121.0(4) no
C36 C37 C38 119.0(6) yes
C36 C37 H371 120.5(4) no
C38 C37 H371 120.5(4) no
C37 C38 C39 119.3(6) yes
C37 C38 H381 120.4(4) no
C39 C38 H381 120.3(4) no
N9 C39 C38 122.2(5) yes
N9 C39 C40 117.0(4) yes
C38 C39 C40 120.8(5) yes
N10 C40 C39 115.4(4) yes
N10 C40 C41 121.0(5) yes
C39 C40 C41 123.6(4) yes
C40 C41 C42 121.5(5) yes
C40 C41 H411 119.3(3) no
C42 C41 H411 119.3(3) no
C41 C42 C43 114.2(4) yes
C41 C42 Si3 120.1(4) yes
C43 C42 Si3 125.4(4) yes
N11 C43 C42 124.1(5) yes
N11 C43 C44 114.0(4) yes
C42 C43 C44 121.9(4) yes
N12 C44 C43 116.6(4) yes
N12 C44 C45 122.6(5) yes
C43 C44 C45 120.8(4) yes
C44 C45 C46 119.3(5) yes
C44 C45 H451 120.3(3) no
C46 C45 H451 120.3(3) no
C45 C46 C47 118.9(5) yes
C45 C46 H461 120.6(3) no
C47 C46 H461 120.6(3) no
C46 C47 C48 118.8(5) yes
C46 C47 H471 120.6(3) no
C48 C47 H471 120.6(3) no
N12 C48 C47 123.0(5) yes
N12 C48 H481 118.5(3) no
C47 C48 H481 118.5(3) no
Si3 C49 H491 109.4(2) no
Si3 C49 H492 109.5(2) no
H491 C49 H492 109.475 no
Si3 C49 H493 109.5(3) no
H491 C49 H493 109.476 no
H492 C49 H493 109.477 no
Si3 C50 H501 109.5(2) no
Si3 C50 H502 109.5(2) no
H501 C50 H502 109.476 no
Si3 C50 H503 109.4(2) no
H501 C50 H503 109.475 no
H502 C50 H503 109.476 no
Si3 C51 H511 109.5(3) no
Si3 C51 H512 109.5(2) no
H511 C51 H512 109.476 no
Si3 C51 H513 109.5(3) no
H511 C51 H513 109.476 no
H512 C51 H513 109.476 no
N13 C52 C53 122.7(7) yes
N13 C52 H521 118.7(4) no
C53 C52 H521 118.7(4) no
C52 C53 C54 118.0(6) yes
C52 C53 H531 121.0(4) no
C54 C53 H531 121.0(4) no
C53 C54 C55 119.5(7) yes
C53 C54 H541 120.3(4) no
C55 C54 H541 120.3(5) no
C54 C55 C56 119.3(7) yes
C54 C55 H551 120.4(5) no
C56 C55 H551 120.3(4) no
N13 C56 C55 120.9(6) yes
N13 C56 C57 117.4(5) yes
C55 C56 C57 121.6(6) yes
N14 C57 C56 115.7(5) yes
N14 C57 C58 121.7(5) yes
C56 C57 C58 122.6(5) yes
C57 C58 C59 119.6(5) yes
C57 C58 H581 120.1(3) no
C59 C58 H581 120.2(3) no
C58 C59 C60 114.7(5) yes
C58 C59 Si4 119.5(4) yes
C60 C59 Si4 125.4(4) yes
N15 C60 C59 123.2(5) yes
N15 C60 C61 114.4(4) yes
C59 C60 C61 122.4(5) yes
N16 C61 C60 116.4(4) yes
N16 C61 C62 122.8(5) yes
C60 C61 C62 120.8(5) yes
C61 C62 C63 118.3(5) yes
C61 C62 H621 120.8(3) no
C63 C62 H621 120.8(3) no
C62 C63 C64 119.2(5) yes
C62 C63 H631 120.4(3) no
C64 C63 H631 120.4(3) no
C63 C64 C65 119.9(5) yes
C63 C64 H641 120.0(3) no
C65 C64 H641 120.0(3) no
N16 C65 C64 122.1(5) yes
N16 C65 H651 119.0(3) no
C64 C65 H651 118.9(3) no
Si4 C66 H661 109.5(2) no
Si4 C66 H662 109.5(2) no
H661 C66 H662 109.475 no
Si4 C66 H663 109.5(2) no
H661 C66 H663 109.475 no
H662 C66 H663 109.477 no
Si4 C67 H671 109.5(3) no
Si4 C67 H672 109.5(3) no
H671 C67 H672 109.476 no
Si4 C67 H673 109.5(2) no
H671 C67 H673 109.476 no
H672 C67 H673 109.477 no
Si4 C68 H681 109.5(2) no
Si4 C68 H682 109.5(3) no
H681 C68 H682 109.476 no
Si4 C68 H683 109.4(3) no
H681 C68 H683 109.476 no
H682 C68 H683 109.476 no
N17 C69 C70 178.0(11) yes
C69 C70 H701 109.4(7) no
C69 C70 H702 109.5(7) no
H701 C70 H702 109.507 no
C69 C70 H703 109.5(7) no
H701 C70 H703 109.444 no
H702 C70 H703 109.476 no
N18 C71 C72 178.4(9) yes
C71 C72 H721 109.5(6) no
C71 C72 H722 109.4(7) no
H721 C72 H722 109.500 no
C71 C72 H723 109.5(6) no
H721 C72 H723 109.452 no
H722 C72 H723 109.475 no
C7 Si1 C15 109.1(3) yes
C7 Si1 C16 110.8(3) yes
C15 Si1 C16 114.0(4) yes
C7 Si1 C17 107.7(3) yes
C15 Si1 C17 108.5(4) yes
C16 Si1 C17 106.6(4) yes
C24 Si2 C32 115.0(6) yes
C24 Si2 C33 106.8(6) yes
C32 Si2 C33 115.1(9) yes
C24 Si2 C34 102.0(5) yes
C32 Si2 C34 112.5(10) yes
C33 Si2 C34 104.1(8) yes
C24 Si2 C320 107.5(4) yes
C32 Si2 C320 28.2(7) yes
C33 Si2 C320 94.0(7) yes
C34 Si2 C320 139.1(7) yes
C24 Si2 C330 109.5(6) yes
C32 Si2 C330 125.5(8) yes
C33 Si2 C330 17.9(6) yes
C34 Si2 C330 86.3(8) yes
C320 Si2 C330 109.2(7) yes
C24 Si2 C340 111.0(4) yes
C32 Si2 C340 78.7(9) yes
C33 Si2 C340 128.3(7) yes
C34 Si2 C340 34.7(7) yes
C320 Si2 C340 106.5(6) yes
C330 Si2 C340 112.9(7) yes
C42 Si3 C49 109.2(3) yes
C42 Si3 C50 112.4(3) yes
C49 Si3 C50 109.1(4) yes
C42 Si3 C51 106.5(3) yes
C49 Si3 C51 110.2(4) yes
C50 Si3 C51 109.4(4) yes
C59 Si4 C66 107.5(3) yes
C59 Si4 C67 106.5(3) yes
C66 Si4 C67 110.5(4) yes
C59 Si4 C68 111.7(3) yes
C66 Si4 C68 108.7(3) yes
C67 Si4 C68 111.8(4) yes
F1 B1 F2 117.5(5) yes
F1 B1 F3 102.1(5) yes
F2 B1 F3 108.1(6) yes
F1 B1 F4 110.3(6) yes
F2 B1 F4 114.2(6) yes
F3 B1 F4 102.8(6) yes
F1 B1 F22 101.2(6) yes
F2 B1 F22 54.8(6) yes
F3 B1 F22 155.9(7) yes
F4 B1 F22 74.4(7) yes
F1 B1 F23 111.0(6) yes
F2 B1 F23 46.6(5) yes
F3 B1 F23 64.5(6) yes
F4 B1 F23 138.5(7) yes
F22 B1 F23 101.3(6) yes
F1 B1 F24 120.3(6) yes
F2 B1 F24 121.6(7) yes
F3 B1 F24 66.8(6) yes
F4 B1 F24 36.1(5) yes
F22 B1 F24 105.8(6) yes
F23 B1 F24 114.3(6) yes
F5 B2 F6 110.1(5) yes
F5 B2 F7 110.5(5) yes
F6 B2 F7 110.5(5) yes
F5 B2 F8 107.9(5) yes
F6 B2 F8 110.5(6) yes
F7 B2 F8 107.3(5) yes
F9 B3 F10 114.3(7) yes
F9 B3 F11 110.3(7) yes
F10 B3 F11 111.3(7) yes
F9 B3 F12 109.7(7) yes
F10 B3 F12 105.1(6) yes
F11 B3 F12 105.7(6) yes
F13 B4 F14 108.6(6) yes
F13 B4 F15 111.8(7) yes
F14 B4 F15 109.1(7) yes
F13 B4 F16 111.1(7) yes
F14 B4 F16 107.5(7) yes
F15 B4 F16 108.7(7) yes
F17 B5 F18 109.4(6) yes
F17 B5 F19 109.0(7) yes
F18 B5 F19 107.4(6) yes
F17 B5 F20 111.3(7) yes
F18 B5 F20 111.5(7) yes
F19 B5 F20 108.1(7) yes
B1 F2 F22 69.2(5) yes
B1 F2 F23 70.1(5) yes
F22 F2 F23 139.3(7) yes
B1 F3 F23 55.2(4) yes
B1 F3 F24 52.1(4) yes
F23 F3 F24 95.9(6) yes
B1 F4 F24 67.8(6) yes
B1 F22 F2 56.0(4) yes
B1 F23 F2 63.3(5) yes
B1 F23 F3 60.3(4) yes
F2 F23 F3 119.7(7) yes
B1 F24 F3 61.1(5) yes
B1 F24 F4 76.1(6) yes
F3 F24 F4 136.8(8) yes
N19 C73 C74 179.9(20) yes
C73 C74 H741 109.619 no
C73 C74 H742 109.349 no
H741 C74 H742 109.693 no
C73 C74 H743 109.292 no
H741 C74 H743 109.616 no
H742 C74 H743 109.257 no
N20 C75 C76 164.5(28) yes
C75 C76 C77 109.3(23) yes
C75 C76 H761 109.464 no
C77 C76 H761 106.177 no
C75 C76 H762 109.416 no
C77 C76 H762 112.828 no
H761 C76 H762 109.588 no
C75 C76 H763 109.249 no
C77 C76 H763 3.868 no
H761 C76 H763 109.581 no
H762 C76 H763 109.528 no
C75 C76 H771 132.478 no
C77 C76 H771 29.090 no
H761 C76 H771 106.320 no
H762 C76 H771 86.238 no
H763 C76 H771 27.179 no
C76 C77 C78 120.4(18) yes
C76 C77 H763 6.623 no
C78 C77 H763 113.838 no
C76 C77 H771 20.879 no
C78 C77 H771 109.703 no
H763 C77 H771 18.140 no
C76 C77 H772 116.774 no
C78 C77 H772 109.665 no
H763 C77 H772 120.976 no
H771 C77 H772 109.278 no
C76 C77 H773 88.351 no
C78 C77 H773 109.689 no
H763 C77 H773 91.503 no
H771 C77 H773 109.169 no
H772 C77 H773 109.320 no
C77 C78 C79 109.9(3) yes
C77 C78 H781 109.257 no
C79 C78 H781 109.690 no
C77 C78 H782 109.154 no
C79 C78 H782 109.336 no
H781 C78 H782 109.452 no
C78 C79 C80 109.7(3) yes
C78 C79 H791 109.163 no
C80 C79 H791 109.518 no
C78 C79 H792 109.429 no
C80 C79 H792 109.649 no
H791 C79 H792 109.394 no
C79 C80 C81 110.0(3) yes
C79 C80 H801 109.549 no
C81 C80 H801 109.548 no
C79 C80 H802 109.199 no
C81 C80 H802 109.204 no
H801 C80 H802 109.369 no
C80 C81 C82 109.7(3) yes
C80 C81 H811 109.319 no
C82 C81 H811 109.403 no
C80 C81 H812 109.557 no
C82 C81 H812 109.506 no
H811 C81 H812 109.357 no
C81 C82 H821 109.511 no
C81 C82 H822 109.645 no
H821 C82 H822 109.458 no
C81 C82 H823 109.483 no
H821 C82 H823 109.240 no
H822 C82 H823 109.490 no
O2 O1 O3 30.2(22) yes
O1 O2 O3 112.6(45) yes
O1 O2 O4 96.8(29) yes
O3 O2 O4 16.5(31) yes
O1 O3 O2 37.2(30) yes
O1 O3 O4 110.5(44) yes
O2 O3 O4 146.7(65) yes
O2 O4 O3 16.7(35) yes
C32 H321 C320 67.0(23) no
C32 H321 H3202 72.860 no
C320 H321 H3202 116.935 no
C33 H331 C330 32.8(12) no
C33 H331 H3301 96.584 no
C330 H331 H3301 63.865 no
C33 H332 H3302 38.130 no
C33 H333 C330 37.0(16) no
C33 H333 H3302 37.735 no
C330 H333 H3302 74.270 no
C33 H333 H3303 114.540 no
C330 H333 H3303 78.045 no
H3302 H333 H3303 152.244 no
C34 H342 C340 68.3(12) no
C34 H342 H3401 44.384 no
C340 H342 H3401 69.871 no
C32 H3202 C320 56.282 no
C32 H3202 H321 73.284 no
C320 H3202 H321 31.819 no
C32 H3203 C320 49.607 no
C33 H3301 C330 28.975 no
C33 H3301 H331 53.669 no
C330 H3301 H331 82.550 no
C33 H3302 C330 34.479 no
C33 H3302 H332 90.039 no
C330 H3302 H332 124.064 no
C33 H3302 H333 82.393 no
C330 H3302 H333 48.583 no
H332 H3302 H333 159.759 no
C330 H3303 H333 49.619 no
C34 H3401 C340 81.309 no
C34 H3401 H342 112.649 no
C340 H3401 H342 86.759 no
C76 H763 C77 169.509 no
C76 H763 H771 44.107 no
C77 H763 H771 139.673 no
C76 H771 C77 130.031 no
C76 H771 H763 108.714 no
C77 H771 H763 22.187 no

loop_
_geom_bond_atom_site_label_1
_geom_bond_atom_site_label_2
_geom_bond_distance
_geom_bond_publ_flag
Ag1 Ag5 3.5392(6) yes
Ag1 N1 2.177(5) yes
Ag1 N7 2.393(4) yes
Ag1 N8 2.241(5) yes
Ag2 N3 2.419(4) yes
Ag2 N4 2.220(5) yes
Ag2 N5 2.176(4) yes
Ag3 Ag5 3.4308(6) yes
Ag3 N9 2.321(4) yes
Ag3 N10 2.413(4) yes
Ag3 N16 2.219(4) yes
Ag3 N18 2.624(6) yes
Ag4 Ag5 3.5491(6) yes
Ag4 N12 2.186(4) yes
Ag4 N13 2.287(5) yes
Ag4 N14 2.380(4) yes
Ag5 N2 2.364(4) yes
Ag5 N6 2.347(4) yes
Ag5 N11 2.364(4) yes
Ag5 N15 2.353(4) yes
N1 C1 1.345(7) yes
N1 C5 1.351(7) yes
N2 N3 1.348(5) yes
N2 C6 1.339(6) yes
N3 C9 1.318(7) yes
N4 C10 1.341(8) yes
N4 C14 1.338(9) yes
N5 C18 1.345(7) yes
N5 C22 1.340(7) yes
N6 N7 1.349(6) yes
N6 C23 1.340(6) yes
N7 C26 1.327(7) yes
N8 C27 1.348(7) yes
N8 C31 1.347(8) yes
N9 C35 1.349(7) yes
N9 C39 1.340(7) yes
N10 N11 1.349(6) yes
N10 C40 1.349(6) yes
N11 C43 1.326(6) yes
N12 C44 1.341(6) yes
N12 C48 1.358(7) yes
N13 C52 1.319(8) yes
N13 C56 1.351(8) yes
N14 N15 1.326(6) yes
N14 C57 1.334(7) yes
N15 C60 1.330(7) yes
N16 C61 1.347(6) yes
N16 C65 1.349(7) yes
N17 C69 1.137(12) yes
N18 C71 1.128(9) yes
C1 C2 1.383(9) yes
C1 H11 0.960 no
C2 C3 1.36(1) yes
C2 H21 0.960 no
C3 C4 1.391(8) yes
C3 H31 0.960 no
C4 C5 1.388(8) yes
C4 H41 0.960 no
C5 C6 1.488(7) yes
C6 C7 1.406(7) yes
C7 C8 1.393(7) yes
C7 Si1 1.915(5) yes
C8 C9 1.403(7) yes
C8 H81 0.960 no
C9 C10 1.477(8) yes
C10 C11 1.416(9) yes
C11 C12 1.396(9) yes
C11 H111 0.960 no
C12 C13 1.377(12) yes
C12 H121 0.960 no
C13 C14 1.373(12) yes
C13 H131 0.960 no
C14 H141 0.960 no
C15 Si1 1.863(8) yes
C15 H151 0.960 no
C15 H152 0.960 no
C15 H153 0.960 no
C16 Si1 1.839(8) yes
C16 H161 0.960 no
C16 H162 0.960 no
C16 H163 0.960 no
C17 Si1 1.869(7) yes
C17 H171 0.960 no
C17 H172 0.960 no
C17 H173 0.960 no
C18 C19 1.368(8) yes
C18 H181 0.960 no
C19 C20 1.382(9) yes
C19 H191 0.960 no
C20 C21 1.385(9) yes
C20 H201 0.960 no
C21 C22 1.374(7) yes
C21 H211 0.960 no
C22 C23 1.504(7) yes
C23 C24 1.385(8) yes
C24 C25 1.390(8) yes
C24 Si2 1.919(5) yes
C25 C26 1.397(7) yes
C25 H251 0.960 no
C26 C27 1.495(8) yes
C27 C28 1.374(8) yes
C28 C29 1.38(1) yes
C28 H281 0.960 no
C29 C30 1.36(1) yes
C29 H291 0.960 no
C30 C31 1.38(1) yes
C30 H301 0.960 no
C31 H311 0.960 no
C32 C320 0.90(2) yes
C32 Si2 1.839(9) yes
C32 H321 0.960 no
C32 H322 0.960 no
C32 H323 0.960 no
C32 H3202 0.958 no
C32 H3203 1.154 no
C33 C330 0.58(2) yes
C33 Si2 1.869(9) yes
C33 H331 0.960 no
C33 H332 0.960 no
C33 H333 0.960 no
C33 H3301 1.184 no
C33 H3302 0.593 no
C34 C340 1.11(2) yes
C34 Si2 1.868(8) yes
C34 H341 0.960 no
C34 H342 0.960 no
C34 H343 0.960 no
C34 H3401 0.728 no
C320 Si2 1.876(8) yes
C320 H321 0.568(17) no
C320 H3201 0.960 no
C320 H3202 0.960 no
C320 H3203 0.960 no
C330 Si2 1.846(9) yes
C330 H331 1.06(3) no
C330 H333 0.75(3) no
C330 H3301 0.960 no
C330 H3302 0.960 no
C330 H3303 0.960 no
C340 Si2 1.862(8) yes
C340 H342 1.022(18) no
C340 H3401 0.961 no
C340 H3402 0.959 no
C340 H3403 0.960 no
C35 C36 1.363(9) yes
C35 H351 0.960 no
C36 C37 1.393(11) yes
C36 H361 0.960 no
C37 C38 1.38(1) yes
C37 H371 0.960 no
C38 C39 1.374(8) yes
C38 H381 0.960 no
C39 C40 1.495(7) yes
C40 C41 1.386(7) yes
C41 C42 1.368(8) yes
C41 H411 0.960 no
C42 C43 1.411(7) yes
C42 Si3 1.920(5) yes
C43 C44 1.505(7) yes
C44 C45 1.388(7) yes
C45 C46 1.383(8) yes
C45 H451 0.960 no
C46 C47 1.379(8) yes
C46 H461 0.960 no
C47 C48 1.385(8) yes
C47 H471 0.960 no
C48 H481 0.960 no
C49 Si3 1.863(7) yes
C49 H491 0.960 no
C49 H492 0.960 no
C49 H493 0.960 no
C50 Si3 1.877(7) yes
C50 H501 0.960 no
C50 H502 0.960 no
C50 H503 0.960 no
C51 Si3 1.854(7) yes
C51 H511 0.960 no
C51 H512 0.960 no
C51 H513 0.960 no
C52 C53 1.390(11) yes
C52 H521 0.960 no
C53 C54 1.388(12) yes
C53 H531 0.960 no
C54 C55 1.36(1) yes
C54 H541 0.960 no
C55 C56 1.395(9) yes
C55 H551 0.960 no
C56 C57 1.474(8) yes
C57 C58 1.389(8) yes
C58 C59 1.390(8) yes
C58 H581 0.960 no
C59 C60 1.418(7) yes
C59 Si4 1.925(5) yes
C60 C61 1.494(7) yes
C61 C62 1.396(7) yes
C62 C63 1.383(8) yes
C62 H621 0.960 no
C63 C64 1.360(9) yes
C63 H631 0.960 no
C64 C65 1.388(8) yes
C64 H641 0.960 no
C65 H651 0.960 no
C66 Si4 1.854(7) yes
C66 H661 0.960 no
C66 H662 0.960 no
C66 H663 0.960 no
C67 Si4 1.869(7) yes
C67 H671 0.960 no
C67 H672 0.960 no
C67 H673 0.960 no
C68 Si4 1.858(7) yes
C68 H681 0.960 no
C68 H682 0.960 no
C68 H683 0.960 no
C69 C70 1.411(14) yes
C70 H701 0.960 no
C70 H702 0.960 no
C70 H703 0.960 no
C71 C72 1.421(12) yes
C72 H721 0.960 no
C72 H722 0.960 no
C72 H723 0.960 no
B1 F1 1.336(6) yes
B1 F2 1.287(6) yes
B1 F3 1.434(7) yes
B1 F4 1.356(7) yes
B1 F22 1.452(7) yes
B1 F23 1.355(7) yes
B1 F24 1.294(7) yes
B2 F5 1.383(7) yes
B2 F6 1.339(7) yes
B2 F7 1.365(7) yes
B2 F8 1.365(7) yes
B3 F9 1.331(7) yes
B3 F10 1.335(7) yes
B3 F11 1.349(7) yes
B3 F12 1.373(8) yes
B4 F13 1.336(7) yes
B4 F14 1.360(8) yes
B4 F15 1.334(8) yes
B4 F16 1.358(8) yes
B5 F17 1.339(7) yes
B5 F18 1.350(7) yes
B5 F19 1.359(7) yes
B5 F20 1.337(7) yes
F2 F22 1.269(12) yes
F2 F23 1.046(11) yes
F3 F23 1.490(12) yes
F3 F24 1.507(12) yes
F4 F24 0.823(12) yes
N19 C73 1.061(18) yes
C73 C74 1.38(2) yes
C74 H741 0.957 no
C74 H742 0.961 no
C74 H743 0.962 no
N20 C75 1.28(4) yes
C75 C76 1.30(4) yes
C76 C77 1.52(3) yes
C76 H761 0.959 no
C76 H762 0.960 no
C76 H763 0.960 no
C76 H771 0.705 no
C77 C78 1.41(1) yes
C77 H763 0.561 no
C77 H771 0.962 no
C77 H772 0.960 no
C77 H773 0.962 no
C78 C79 1.409(9) yes
C78 H781 0.959 no
C78 H782 0.961 no
C79 C80 1.41(1) yes
C79 H791 0.962 no
C79 H792 0.958 no
C80 C81 1.41(1) yes
C80 H801 0.958 no
C80 H802 0.963 no
C81 C82 1.41(1) yes
C81 H811 0.961 no
C81 H812 0.961 no
C82 H821 0.962 no
C82 H822 0.959 no
C82 H823 0.961 no
O1 O2 1.09(4) yes
O1 O3 1.67(6) yes
O2 O3 0.91(5) yes
O2 O4 1.74(5) yes
O3 O4 0.90(4) yes
H321 H3202 0.558 no
H331 H3301 0.591 no
H332 H3302 0.755 no
H333 H3302 0.838 no
H333 H3303 0.777 no
H342 H3401 0.406 no
H763 H771 0.463 no
